data_8107225
loop_
_publ_author_name
'Song, Wenqi'
'Zhao, Mingxu'
'Zhu, Yanfang'
'Gao, Jianjing'
'Zhao, Yuzhen'

_publ_section_title
;
 Crystal structre of 1,4-bis(bromomethyl)-2,3,5,6-tetramethylbenzene,
 C12H16Br2
;
_journal_issue 5
_journal_name_full 'Zeitschrift f\"ur Kristallographie - New Crystal Structures'
_journal_page_first 819
_journal_page_last 820
_journal_paper_doi 10.1515/ncrs-2022-0233
_journal_volume 237
_journal_year 2022
_chemical_formula_moiety 'C12 H16 Br2'
_chemical_formula_sum 'C12 H16 Br2'
_chemical_formula_weight 320.05
_space_group_crystal_system monoclinic
_space_group_IT_number 14
_space_group_name_Hall '-P 2ybc'
_space_group_name_H-M_alt 'P 1 21/c 1'
_atom_sites_solution_hydrogens geom
_atom_sites_solution_primary dual
_cell_angle_alpha 90
_cell_angle_beta 94.534(4)
_cell_angle_gamma 90
_cell_formula_units_Z 2
_cell_length_a 7.9423(5)
_cell_length_b 4.4163(3)
_cell_length_c 16.8127(10)
_cell_measurement_reflns_used 2623
_cell_measurement_temperature 173.00
_cell_measurement_theta_max 59.70
_cell_measurement_theta_min 4.59
_cell_volume 587.87(6)
_computing_cell_refinement 'SAINT V8.40B (Bruker, 2019)'
_computing_data_collection 'APEX3 V2019.11-0 (Bruker, 2019)'
_computing_data_reduction 'SAINT V8.40B (Bruker, 2019)'
_computing_molecular_graphics 'Olex2 1.5 (Dolomanov et al., 2009)'
_computing_publication_material 'Olex2 1.5 (Dolomanov et al., 2009)'
_computing_structure_refinement 'SHELXL 2019/2 (Sheldrick, 2015)'
_computing_structure_solution 'SHELXT 2018/2 (Sheldrick, 2018)'
_diffrn_ambient_temperature 173.00
_diffrn_detector CPAD
_diffrn_detector_area_resol_mean 7.41
_diffrn_detector_type 'Bruker PHOTON II'
_diffrn_measured_fraction_theta_full 0.994
_diffrn_measured_fraction_theta_max 0.956
_diffrn_measurement_device 'four-circle diffractometer'
_diffrn_measurement_device_type 'Bruker D8 VENTURE Metaljet PHOTON II'
_diffrn_measurement_method '\w and \f shutterless scans'
_diffrn_measurement_specimen_support 'nylon loop'
_diffrn_radiation_monochromator 'Helios Multi-layer Optic'
_diffrn_radiation_probe x-ray
_diffrn_radiation_type GaK\a
_diffrn_radiation_wavelength 1.34139
_diffrn_reflns_av_R_equivalents 0.0393
_diffrn_reflns_av_unetI/netI 0.0413
_diffrn_reflns_Laue_measured_fraction_full 0.994
_diffrn_reflns_Laue_measured_fraction_max 0.956
_diffrn_reflns_limit_h_max 10
_diffrn_reflns_limit_h_min -10
_diffrn_reflns_limit_k_max 4
_diffrn_reflns_limit_k_min -5
_diffrn_reflns_limit_l_max 21
_diffrn_reflns_limit_l_min -19
_diffrn_reflns_number 4095
_diffrn_reflns_point_group_measured_fraction_full 0.994
_diffrn_reflns_point_group_measured_fraction_max 0.956
_diffrn_reflns_theta_full 53.594
_diffrn_reflns_theta_max 60.263
_diffrn_reflns_theta_min 4.591
_diffrn_source MetalJet
_diffrn_source_current 2.85
_diffrn_source_power 0.1986165
_diffrn_source_type 'Liquid Metal source'
_diffrn_source_voltage 69.69
_diffrn_standards_number 0
_exptl_absorpt_coefficient_mu 5.571
_exptl_absorpt_correction_T_max 0.573
_exptl_absorpt_correction_T_min 0.538
_exptl_absorpt_correction_type multi-scan
_exptl_absorpt_process_details
;
SADABS-2016/2 (Bruker,2016/2) was used for absorption correction.
wR2(int) was 0.1053 before and 0.0618 after correction.
The Ratio of minimum to maximum transmission is 0.7008.
The \l/2 correction factor is Not present.
;
_exptl_crystal_density_diffrn 1.808
_exptl_crystal_description block
_exptl_crystal_F_000 316
_exptl_crystal_size_max 0.12
_exptl_crystal_size_mid 0.11
_exptl_crystal_size_min 0.1
_refine_diff_density_max 0.751
_refine_diff_density_min -0.660
_refine_diff_density_rms 0.114
_refine_ls_extinction_coef .
_refine_ls_extinction_method none
_refine_ls_goodness_of_fit_ref 1.062
_refine_ls_hydrogen_treatment constr
_refine_ls_matrix_type full
_refine_ls_number_parameters 66
_refine_ls_number_reflns 1275
_refine_ls_number_restraints 0
_refine_ls_restrained_S_all 1.062
_refine_ls_R_factor_all 0.0484
_refine_ls_R_factor_gt 0.0376
_refine_ls_shift/su_max 0.000
_refine_ls_shift/su_mean 0.000
_refine_ls_structure_factor_coef Fsqd
_refine_ls_weighting_details 'w=1/[\s^2^(Fo^2^)+(0.0516P)^2^+0.7288P] where P=(Fo^2^+2Fc^2^)/3'
_refine_ls_weighting_scheme calc
_refine_ls_wR_factor_gt 0.0957
_refine_ls_wR_factor_ref 0.1016
_reflns_Friedel_coverage 0.000
_reflns_Friedel_fraction_full .
_reflns_Friedel_fraction_max .
_reflns_number_gt 1066
_reflns_number_total 1333
_reflns_threshold_expression 'I > 2\s(I)'
_cod_data_source_file suppl_j_ncrs-2022-0233_suppl.cif
_cod_data_source_block a
_cod_depositor_comments
;
The following automatic conversions were performed:

data item '_diffrn_radiation_probe' value 'X-ray' was changed to
'x-ray' in accordance with the built-in table derived from the CIF
Core dictionary named 'cif_core.dic' version 2.4.5 last updated on
2014-11-21.

Automatic conversion script
Id: cif_fix_values 8738 2021-04-28 16:35:53Z antanas 
;
_cod_original_sg_symbol_H-M 'P 21/c'
_cod_database_code 8107225
_shelx_space_group_comment
;
The symmetry employed for this shelxl refinement is uniquely defined
by the following loop, which should always be used as a source of
symmetry information in preference to the above space-group names.
They are only intended as comments.
;
_shelx_estimated_absorpt_t_max 0.606
_shelx_estimated_absorpt_t_min 0.555
_olex2_refinement_description
;
1. Fixed Uiso
 At 1.2 times of:
  All C(H,H) groups
 At 1.5 times of:
  All C(H,H,H) groups
2.a Secondary CH2 refined with riding coordinates:
 C1(H1A,H1B)
2.b Idealised Me refined as rotating group:
 C5(H5A,H5B,H5C), C6(H6A,H6B,H6C)
;

loop_
_space_group_symop_operation_xyz
'x, y, z'
'-x, y+1/2, -z+1/2'
'-x, -y, -z'
'x, -y-1/2, z-1/2'

loop_
_atom_site_label
_atom_site_type_symbol
_atom_site_fract_x
_atom_site_fract_y
_atom_site_fract_z
_atom_site_U_iso_or_equiv
_atom_site_adp_type
_atom_site_occupancy
_atom_site_site_symmetry_order
_atom_site_calc_flag
_atom_site_refinement_flags_posn
_atom_site_refinement_flags_adp
_atom_site_refinement_flags_occupancy
_atom_site_disorder_assembly
_atom_site_disorder_group
Br1 Br 0.86356(5) 0.34688(10) 0.68181(2) 0.03993(19) Uani 1 1 d . . . . .
C1 C 0.6912(5) 0.1198(8) 0.6139(2) 0.0344(8) Uani 1 1 d . . . . .
H1A H 0.747474 -0.040050 0.584292 0.041 Uiso 1 1 calc R U . . .
H1B H 0.611904 0.020101 0.648147 0.041 Uiso 1 1 calc R U . . .
C2 C 0.5945(4) 0.3245(8) 0.5557(2) 0.0277(7) Uani 1 1 d . . . . .
C3 C 0.6510(4) 0.3664(8) 0.4794(2) 0.0291(7) Uani 1 1 d . . . . .
C4 C 0.5549(4) 0.5378(8) 0.42288(19) 0.0281(7) Uani 1 1 d . . . . .
C5 C 0.6072(5) 0.5692(11) 0.3389(2) 0.0410(9) Uani 1 1 d . . . . .
H5A H 0.507074 0.605676 0.302307 0.061 Uiso 1 1 calc R U . . .
H5B H 0.662945 0.382554 0.323535 0.061 Uiso 1 1 calc R U . . .
H5C H 0.685578 0.739705 0.336443 0.061 Uiso 1 1 calc R U . . .
C6 C 0.8168(5) 0.2266(10) 0.4600(2) 0.0399(9) Uani 1 1 d . . . . .
H6A H 0.899374 0.245834 0.506158 0.060 Uiso 1 1 calc R U . . .
H6B H 0.858855 0.331573 0.414151 0.060 Uiso 1 1 calc R U . . .
H6C H 0.799434 0.011979 0.447000 0.060 Uiso 1 1 calc R U . . .

loop_
_atom_site_aniso_label
_atom_site_aniso_U_11
_atom_site_aniso_U_22
_atom_site_aniso_U_33
_atom_site_aniso_U_23
_atom_site_aniso_U_13
_atom_site_aniso_U_12
Br1 0.0346(3) 0.0420(3) 0.0408(3) 0.00666(17) -0.01210(17) -0.00425(17)
C1 0.0345(18) 0.026(2) 0.041(2) 0.0025(15) -0.0075(15) -0.0011(15)
C2 0.0267(15) 0.0220(18) 0.0335(17) 0.0004(13) -0.0046(13) -0.0035(13)
C3 0.0259(15) 0.0257(19) 0.0349(18) -0.0036(14) -0.0027(13) -0.0030(13)
C4 0.0281(16) 0.0270(18) 0.0283(16) -0.0031(14) -0.0026(12) -0.0053(14)
C5 0.041(2) 0.051(3) 0.0300(17) 0.0009(18) 0.0018(15) -0.0055(19)
C6 0.0310(18) 0.040(2) 0.048(2) -0.0030(18) -0.0002(17) 0.0031(17)

loop_
_atom_type_symbol
_atom_type_description
_atom_type_scat_dispersion_real
_atom_type_scat_dispersion_imag
_atom_type_scat_source
C C 0.0137 0.0067 'International Tables Vol C Tables 4.2.6.8 and 6.1.1.4'
H H 0.0000 0.0000 'International Tables Vol C Tables 4.2.6.8 and 6.1.1.4'
Br Br -0.9338 1.0006 'International Tables Vol C Tables 4.2.6.8 and 6.1.1.4'

loop_
_geom_angle_atom_site_label_1
_geom_angle_atom_site_label_2
_geom_angle_atom_site_label_3
_geom_angle
_geom_angle_site_symmetry_1
_geom_angle_site_symmetry_3
Br1 C1 H1A 109.3 . .
Br1 C1 H1B 109.3 . .
H1A C1 H1B 108.0 . .
C2 C1 Br1 111.4(2) . .
C2 C1 H1A 109.3 . .
C2 C1 H1B 109.3 . .
C3 C2 C1 119.4(3) . .
C3 C2 C4 120.9(3) . 3_666
C4 C2 C1 119.6(3) 3_666 .
C2 C3 C6 119.3(3) . .
C4 C3 C2 119.8(3) . .
C4 C3 C6 120.9(3) . .
C2 C4 C5 120.0(3) 3_666 .
C3 C4 C2 119.2(3) . 3_666
C3 C4 C5 120.7(3) . .
C4 C5 H5A 109.5 . .
C4 C5 H5B 109.5 . .
C4 C5 H5C 109.5 . .
H5A C5 H5B 109.5 . .
H5A C5 H5C 109.5 . .
H5B C5 H5C 109.5 . .
C3 C6 H6A 109.5 . .
C3 C6 H6B 109.5 . .
C3 C6 H6C 109.5 . .
H6A C6 H6B 109.5 . .
H6A C6 H6C 109.5 . .
H6B C6 H6C 109.5 . .

loop_
_geom_bond_atom_site_label_1
_geom_bond_atom_site_label_2
_geom_bond_distance
_geom_bond_site_symmetry_2
Br1 C1 1.984(4) .
C1 H1A 0.9900 .
C1 H1B 0.9900 .
C1 C2 1.498(5) .
C2 C3 1.405(5) .
C2 C4 1.405(5) 3_666
C3 C4 1.394(5) .
C3 C6 1.513(5) .
C4 C5 1.509(5) .
C5 H5A 0.9800 .
C5 H5B 0.9800 .
C5 H5C 0.9800 .
C6 H6A 0.9800 .
C6 H6B 0.9800 .
C6 H6C 0.9800 .
